data_4320530
loop_
_publ_author_name
'Ari Lehtonen'
'Reijo Sillanp\"a\"a'

_publ_contact_author
; 
     Dr. Ari Lehtonen 
     Department of Chemistry 
     University of Turku 
     FIN-20014 Turku    
     Finland 
;
_publ_contact_author_email ari.lehtonen@utu.fi
_publ_contact_author_fax '358 2 3336700'
_publ_contact_author_phone '358 2 3336733'
_publ_section_title
;
 On the Reactions of Bisdiolatotungsten(VI) Phenoxides. Syntheses,
 Characterizations, and Molecular Structures of trans-[WCl2(Diol)(OAr)2]
;
_journal_name_full 'Inorganic Chemistry'
_journal_page_first 6047
_journal_page_last 6051
_journal_paper_doi 10.1021/ic010583t
_journal_volume 40
_journal_year 2001
_chemical_formula_sum 'C18 H22 Cl2 O4 W'
_chemical_formula_weight 557.11
_chemical_name_systematic
; 
trans-dichloro(1,2-etanediolato)bis(2,6- 
dimethylphenolato)tungsten(VI) 

;
_space_group_IT_number 2
_symmetry_cell_setting triclinic
_symmetry_space_group_name_Hall '-P 1'
_symmetry_space_group_name_H-M 'P -1'
_atom_sites_solution_hydrogens geom
_atom_sites_solution_primary direct
_atom_sites_solution_secondary difmap
_audit_creation_method SHELXL-97
_cell_angle_alpha 102.29(4)
_cell_angle_beta 109.50(4)
_cell_angle_gamma 87.03(4)
_cell_formula_units_Z 2
_cell_length_a 8.391(4)
_cell_length_b 15.909(6)
_cell_length_c 8.117(4)
_cell_measurement_reflns_used 20
_cell_measurement_temperature 293(2)
_cell_measurement_theta_max 8.8
_cell_measurement_theta_min 5.4
_cell_volume 997.8(8)
_computing_cell_refinement
;MSC/AFC5S Diffractometer Control Software (Molecular Structure 
Corporation, 1995) 
;
_computing_data_collection
;MSC/AFC5S Diffractometer Control Software (Molecular Structure 
Corporation, 1995) 
;
_computing_data_reduction 'teXsan for Windows (MSC, 1997)'
_computing_molecular_graphics 'Ortep-3 for Windows (Farrugia, 1997)'
_computing_publication_material 'SHELXL-97 (Sheldrick, 1997)'
_computing_structure_refinement 'SHELXL-97 (Sheldrick, 1997)'
_computing_structure_solution 'SIR92 (Altomare, et. al. 1994)'
_diffrn_ambient_temperature 294(2)
_diffrn_measured_fraction_theta_full 0.997
_diffrn_measured_fraction_theta_max 0.997
_diffrn_measurement_device 'Rigaku AFC5S'
_diffrn_measurement_method \w/2\q
_diffrn_radiation_detector 'scintillation counter'
_diffrn_radiation_monochromator graphite
_diffrn_radiation_source 'fine-focus sealed tube'
_diffrn_radiation_type MoK\a
_diffrn_radiation_wavelength 0.71069
_diffrn_reflns_av_R_equivalents 0.0399
_diffrn_reflns_av_sigmaI/netI 0.0663
_diffrn_reflns_limit_h_max 9
_diffrn_reflns_limit_h_min 0
_diffrn_reflns_limit_k_max 18
_diffrn_reflns_limit_k_min -18
_diffrn_reflns_limit_l_max 9
_diffrn_reflns_limit_l_min -9
_diffrn_reflns_number 3755
_diffrn_reflns_theta_full 25.00
_diffrn_reflns_theta_max 25.00
_diffrn_reflns_theta_min 1.31
_diffrn_standards_decay_% 0.4
_diffrn_standards_interval_count 150
_diffrn_standards_number 3
_exptl_absorpt_coefficient_mu 6.075
_exptl_absorpt_correction_T_max 1.00
_exptl_absorpt_correction_T_min 0.40
_exptl_absorpt_correction_type psi-scan
_exptl_absorpt_process_details '(North et al., 1968)'
_exptl_crystal_colour red
_exptl_crystal_density_diffrn 1.854
_exptl_crystal_density_method 'not measured'
_exptl_crystal_description plate
_exptl_crystal_F_000 540
_exptl_crystal_size_max 0.28
_exptl_crystal_size_mid 0.20
_exptl_crystal_size_min 0.12
_refine_diff_density_max 1.212
_refine_diff_density_min -1.326
_refine_diff_density_rms 0.181
_refine_ls_extinction_method none
_refine_ls_goodness_of_fit_ref 1.037
_refine_ls_hydrogen_treatment constr
_refine_ls_matrix_type full
_refine_ls_number_parameters 226
_refine_ls_number_reflns 3498
_refine_ls_number_restraints 0
_refine_ls_restrained_S_all 1.037
_refine_ls_R_factor_all 0.0741
_refine_ls_R_factor_gt 0.0380
_refine_ls_shift/su_max 0.001
_refine_ls_shift/su_mean 0.000
_refine_ls_structure_factor_coef Fsqd
_refine_ls_weighting_details 'calc w=1/[\s^2^(Fo^2^)+(0.0234P)^2^+4.8313P] where P=(Fo^2^+2Fc^2^)/3'
_refine_ls_weighting_scheme calc
_refine_ls_wR_factor_gt 0.0752
_refine_ls_wR_factor_ref 0.0871
_reflns_number_gt 2709
_reflns_number_total 3498
_reflns_threshold_expression >2\s(I)
_cod_data_source_file ic010583t_3.cif
_cod_data_source_block WMe1Cl=3a''
_cod_original_cell_volume 997.8(7)
_cod_database_code 4320530

loop_
_symmetry_equiv_pos_as_xyz
'x, y, z'
'-x, -y, -z'

loop_
_atom_site_label
_atom_site_type_symbol
_atom_site_fract_x
_atom_site_fract_y
_atom_site_fract_z
_atom_site_U_iso_or_equiv
_atom_site_adp_type
_atom_site_occupancy
_atom_site_symmetry_multiplicity
_atom_site_calc_flag
_atom_site_refinement_flags
_atom_site_disorder_assembly
_atom_site_disorder_group
W W 0.77176(5) 0.74619(3) 0.06778(5) 0.03694(12) Uani 1 1 d . . .
Cl1 Cl 0.6410(3) 0.86594(18) 0.1938(4) 0.0665(7) Uani 1 1 d . . .
Cl2 Cl 0.8929(3) 0.62069(17) -0.0596(4) 0.0616(7) Uani 1 1 d . . .
O1 O 0.9881(7) 0.7806(4) 0.2328(8) 0.0511(17) Uani 1 1 d . . .
O2 O 0.7728(8) 0.6961(4) 0.2577(8) 0.0527(17) Uani 1 1 d . . .
O3 O 0.5658(7) 0.6959(4) -0.0806(7) 0.0415(15) Uani 1 1 d . . .
O4 O 0.8092(7) 0.8094(4) -0.0816(8) 0.0462(16) Uani 1 1 d . . .
C1 C 1.0523(13) 0.7444(7) 0.3862(13) 0.065(3) Uani 1 1 d . . .
H1A H 1.1256 0.7855 0.4855 0.078 Uiso 1 1 calc R . .
H1B H 1.1160 0.6933 0.3627 0.078 Uiso 1 1 calc R . .
C2 C 0.8979(14) 0.7220(8) 0.4276(14) 0.075(4) Uani 1 1 d . . .
H2A H 0.9217 0.6756 0.4925 0.090 Uiso 1 1 calc R . .
H2B H 0.8617 0.7716 0.4981 0.090 Uiso 1 1 calc R . .
C3 C 0.4508(10) 0.6357(5) -0.2022(11) 0.037(2) Uani 1 1 d . . .
C4 C 0.3526(10) 0.5902(5) -0.1380(11) 0.037(2) Uani 1 1 d . . .
C5 C 0.2377(11) 0.5286(6) -0.2632(12) 0.048(2) Uani 1 1 d . . .
H5 H 0.1709 0.4968 -0.2263 0.058 Uiso 1 1 calc R . .
C6 C 0.2223(12) 0.5146(7) -0.4418(13) 0.054(3) Uani 1 1 d . . .
H6 H 0.1447 0.4734 -0.5236 0.065 Uiso 1 1 calc R . .
C7 C 0.3179(11) 0.5596(6) -0.5008(12) 0.048(2) Uani 1 1 d . . .
H7 H 0.3061 0.5481 -0.6215 0.057 Uiso 1 1 calc R . .
C8 C 0.4337(10) 0.6229(6) -0.3817(11) 0.042(2) Uani 1 1 d . . .
C9 C 0.3737(11) 0.6056(7) 0.0562(12) 0.057(3) Uani 1 1 d . . .
H9A H 0.4588 0.6496 0.1213 0.085 Uiso 1 1 calc R . .
H9B H 0.4075 0.5534 0.0987 0.085 Uiso 1 1 calc R . .
H9C H 0.2684 0.6237 0.0733 0.085 Uiso 1 1 calc R . .
C10 C 0.5374(12) 0.6730(7) -0.4487(12) 0.061(3) Uani 1 1 d . . .
H10A H 0.5064 0.6551 -0.5762 0.092 Uiso 1 1 calc R . .
H10B H 0.6552 0.6627 -0.3945 0.092 Uiso 1 1 calc R . .
H10C H 0.5167 0.7333 -0.4182 0.092 Uiso 1 1 calc R . .
C11 C 0.8548(11) 0.8715(6) -0.1539(11) 0.044(2) Uani 1 1 d . . .
C12 C 0.7288(13) 0.9253(6) -0.2355(12) 0.052(2) Uani 1 1 d . . .
C13 C 0.7789(18) 0.9868(7) -0.3033(14) 0.074(4) Uani 1 1 d . . .
H13 H 0.6988 1.0237 -0.3579 0.089 Uiso 1 1 calc R . .
C14 C 0.946(2) 0.9959(8) -0.2934(16) 0.088(5) Uani 1 1 d . . .
H14 H 0.9775 1.0392 -0.3381 0.105 Uiso 1 1 calc R . .
C15 C 1.0634(17) 0.9407(8) -0.2178(14) 0.075(4) Uani 1 1 d . . .
H15 H 1.1741 0.9464 -0.2149 0.090 Uiso 1 1 calc R . .
C16 C 1.0250(12) 0.8767(6) -0.1451(12) 0.050(2) Uani 1 1 d . . .
C17 C 0.5465(13) 0.9159(8) -0.2447(16) 0.077(3) Uani 1 1 d . . .
H17A H 0.5366 0.8689 -0.1915 0.116 Uiso 1 1 calc R . .
H17B H 0.4745 0.9049 -0.3673 0.116 Uiso 1 1 calc R . .
H17C H 0.5133 0.9681 -0.1812 0.116 Uiso 1 1 calc R . .
C18 C 1.1545(12) 0.8154(8) -0.0644(15) 0.072(3) Uani 1 1 d . . .
H18A H 1.2620 0.8292 -0.0709 0.108 Uiso 1 1 calc R . .
H18B H 1.1209 0.7577 -0.1289 0.108 Uiso 1 1 calc R . .
H18C H 1.1635 0.8202 0.0584 0.108 Uiso 1 1 calc R . .

loop_
_atom_site_aniso_label
_atom_site_aniso_U_11
_atom_site_aniso_U_22
_atom_site_aniso_U_33
_atom_site_aniso_U_23
_atom_site_aniso_U_13
_atom_site_aniso_U_12
W 0.03441(18) 0.0360(2) 0.03870(19) 0.00750(14) 0.00970(14) -0.00128(13)
Cl1 0.0620(16) 0.0544(18) 0.0725(18) -0.0061(14) 0.0217(14) 0.0112(13)
Cl2 0.0659(16) 0.0499(17) 0.0657(17) 0.0007(13) 0.0260(14) 0.0126(13)
O1 0.038(3) 0.064(5) 0.049(4) 0.021(3) 0.006(3) -0.001(3)
O2 0.056(4) 0.059(5) 0.038(3) 0.008(3) 0.009(3) -0.008(3)
O3 0.037(3) 0.042(4) 0.038(3) 0.002(3) 0.005(3) -0.004(3)
O4 0.038(3) 0.056(4) 0.048(4) 0.022(3) 0.011(3) 0.002(3)
C1 0.060(7) 0.065(8) 0.054(6) 0.019(6) -0.007(5) -0.001(5)
C2 0.074(8) 0.094(10) 0.052(6) 0.023(6) 0.003(6) -0.032(7)
C3 0.035(4) 0.034(5) 0.035(5) -0.001(4) 0.010(4) 0.010(4)
C4 0.034(4) 0.034(5) 0.043(5) 0.010(4) 0.012(4) 0.010(4)
C5 0.043(5) 0.046(6) 0.053(6) 0.007(5) 0.014(4) -0.004(4)
C6 0.046(6) 0.053(7) 0.050(6) 0.001(5) 0.005(5) -0.004(5)
C7 0.056(6) 0.048(6) 0.033(5) -0.001(4) 0.013(4) -0.003(5)
C8 0.043(5) 0.045(6) 0.038(5) 0.012(4) 0.014(4) 0.003(4)
C9 0.044(5) 0.081(8) 0.047(6) 0.018(5) 0.012(5) -0.005(5)
C10 0.063(6) 0.081(8) 0.042(6) 0.015(5) 0.017(5) -0.011(6)
C11 0.058(6) 0.036(5) 0.037(5) 0.005(4) 0.016(4) -0.007(4)
C12 0.071(7) 0.035(6) 0.045(5) 0.008(4) 0.013(5) 0.012(5)
C13 0.125(11) 0.039(7) 0.056(7) 0.020(5) 0.019(7) -0.015(7)
C14 0.174(15) 0.039(7) 0.064(8) 0.012(6) 0.052(9) -0.028(8)
C15 0.108(10) 0.068(9) 0.063(7) -0.002(6) 0.047(7) -0.044(7)
C16 0.056(6) 0.045(6) 0.051(6) 0.000(5) 0.024(5) -0.009(5)
C17 0.073(8) 0.073(9) 0.081(8) 0.029(7) 0.015(7) 0.026(6)
C18 0.049(6) 0.093(10) 0.080(8) 0.011(7) 0.033(6) 0.001(6)

loop_
_atom_type_symbol
_atom_type_description
_atom_type_scat_dispersion_real
_atom_type_scat_dispersion_imag
_atom_type_scat_source
C C 0.0033 0.0016 'International Tables Vol C Tables 4.2.6.8 and 6.1.1.4'
H H 0.0000 0.0000 'International Tables Vol C Tables 4.2.6.8 and 6.1.1.4'
O O 0.0106 0.0060 'International Tables Vol C Tables 4.2.6.8 and 6.1.1.4'
Cl Cl 0.1484 0.1585 'International Tables Vol C Tables 4.2.6.8 and 6.1.1.4'
W W -0.8490 6.8722 'International Tables Vol C Tables 4.2.6.8 and 6.1.1.4'

loop_
_geom_angle_atom_site_label_1
_geom_angle_atom_site_label_2
_geom_angle_atom_site_label_3
_geom_angle
_geom_angle_site_symmetry_1
_geom_angle_site_symmetry_3
_geom_angle_publ_flag
O4 W O3 98.6(3) . . y
O4 W O2 167.6(3) . . y
O3 W O2 93.5(3) . . y
O4 W O1 89.2(3) . . y
O3 W O1 170.6(3) . . y
O2 W O1 78.9(3) . . y
O4 W Cl1 89.6(2) . . y
O3 W Cl1 92.3(2) . . y
O2 W Cl1 87.3(2) . . y
O1 W Cl1 92.9(2) . . y
O4 W Cl2 92.5(2) . . y
O3 W Cl2 85.5(2) . . y
O2 W Cl2 91.0(2) . . y
O1 W Cl2 89.1(2) . . y
Cl1 W Cl2 177.12(11) . . y
C1 O1 W 119.6(6) . . y
C2 O2 W 119.7(6) . . y
C3 O3 W 159.6(5) . . y
C11 O4 W 165.6(6) . . y
O1 C1 C2 105.4(8) . . ?
O1 C1 H1A 110.7 . . ?
C2 C1 H1A 110.7 . . ?
O1 C1 H1B 110.7 . . ?
C2 C1 H1B 110.7 . . ?
H1A C1 H1B 108.8 . . ?
O2 C2 C1 104.4(8) . . ?
O2 C2 H2A 110.9 . . ?
C1 C2 H2A 110.9 . . ?
O2 C2 H2B 110.9 . . ?
C1 C2 H2B 110.9 . . ?
H2A C2 H2B 108.9 . . ?
O3 C3 C8 119.4(8) . . ?
O3 C3 C4 117.9(7) . . ?
C8 C3 C4 122.7(8) . . ?
C5 C4 C3 117.1(8) . . ?
C5 C4 C9 121.4(8) . . ?
C3 C4 C9 121.5(8) . . ?
C6 C5 C4 120.3(9) . . ?
C6 C5 H5 119.8 . . ?
C4 C5 H5 119.8 . . ?
C7 C6 C5 121.6(9) . . ?
C7 C6 H6 119.2 . . ?
C5 C6 H6 119.2 . . ?
C6 C7 C8 120.6(8) . . ?
C6 C7 H7 119.7 . . ?
C8 C7 H7 119.7 . . ?
C3 C8 C7 117.6(8) . . ?
C3 C8 C10 122.2(8) . . ?
C7 C8 C10 120.2(8) . . ?
C4 C9 H9A 109.5 . . ?
C4 C9 H9B 109.5 . . ?
H9A C9 H9B 109.5 . . ?
C4 C9 H9C 109.5 . . ?
H9A C9 H9C 109.5 . . ?
H9B C9 H9C 109.5 . . ?
C8 C10 H10A 109.5 . . ?
C8 C10 H10B 109.5 . . ?
H10A C10 H10B 109.5 . . ?
C8 C10 H10C 109.5 . . ?
H10A C10 H10C 109.5 . . ?
H10B C10 H10C 109.5 . . ?
O4 C11 C12 118.2(8) . . ?
O4 C11 C16 118.4(8) . . ?
C12 C11 C16 123.4(9) . . ?
C13 C12 C11 116.6(10) . . ?
C13 C12 C17 122.0(10) . . ?
C11 C12 C17 121.4(9) . . ?
C12 C13 C14 122.1(12) . . ?
C12 C13 H13 119.0 . . ?
C14 C13 H13 119.0 . . ?
C15 C14 C13 119.3(11) . . ?
C15 C14 H14 120.3 . . ?
C13 C14 H14 120.3 . . ?
C14 C15 C16 122.8(12) . . ?
C14 C15 H15 118.6 . . ?
C16 C15 H15 118.6 . . ?
C15 C16 C11 115.7(10) . . ?
C15 C16 C18 122.4(10) . . ?
C11 C16 C18 121.9(9) . . ?
C12 C17 H17A 109.5 . . ?
C12 C17 H17B 109.5 . . ?
H17A C17 H17B 109.5 . . ?
C12 C17 H17C 109.5 . . ?
H17A C17 H17C 109.5 . . ?
H17B C17 H17C 109.5 . . ?
C16 C18 H18A 109.5 . . ?
C16 C18 H18B 109.5 . . ?
H18A C18 H18B 109.5 . . ?
C16 C18 H18C 109.5 . . ?
H18A C18 H18C 109.5 . . ?
H18B C18 H18C 109.5 . . ?

loop_
_geom_bond_atom_site_label_1
_geom_bond_atom_site_label_2
_geom_bond_distance
_geom_bond_site_symmetry_2
_geom_bond_publ_flag
W O4 1.841(6) . y
W O3 1.849(5) . y
W O2 1.877(6) . y
W O1 1.886(6) . y
W Cl1 2.363(3) . y
W Cl2 2.388(3) . y
O1 C1 1.413(11) . y
O2 C2 1.418(11) . y
O3 C3 1.371(9) . y
O4 C11 1.379(10) . y
C1 C2 1.519(14) . y
C1 H1A 0.9700 . ?
C1 H1B 0.9700 . ?
C2 H2A 0.9700 . ?
C2 H2B 0.9700 . ?
C3 C8 1.387(11) . ?
C3 C4 1.408(11) . ?
C4 C5 1.393(12) . ?
C4 C9 1.493(12) . ?
C5 C6 1.382(12) . ?
C5 H5 0.9300 . ?
C6 C7 1.358(12) . ?
C6 H6 0.9300 . ?
C7 C8 1.397(12) . ?
C7 H7 0.9300 . ?
C8 C10 1.504(12) . ?
C9 H9A 0.9600 . ?
C9 H9B 0.9600 . ?
C9 H9C 0.9600 . ?
C10 H10A 0.9600 . ?
C10 H10B 0.9600 . ?
C10 H10C 0.9600 . ?
C11 C12 1.402(12) . ?
C11 C16 1.411(12) . ?
C12 C13 1.365(13) . ?
C12 C17 1.519(14) . ?
C13 C14 1.392(17) . ?
C13 H13 0.9300 . ?
C14 C15 1.361(17) . ?
C14 H14 0.9300 . ?
C15 C16 1.381(13) . ?
C15 H15 0.9300 . ?
C16 C18 1.499(14) . ?
C17 H17A 0.9600 . ?
C17 H17B 0.9600 . ?
C17 H17C 0.9600 . ?
C18 H18A 0.9600 . ?
C18 H18B 0.9600 . ?
C18 H18C 0.9600 . ?

loop_
_geom_torsion_atom_site_label_1
_geom_torsion_atom_site_label_2
_geom_torsion_atom_site_label_3
_geom_torsion_atom_site_label_4
_geom_torsion
_geom_torsion_site_symmetry_1
_geom_torsion_site_symmetry_2
_geom_torsion_site_symmetry_3
_geom_torsion_site_symmetry_4
_geom_torsion_publ_flag
O4 W O1 C1 -173.4(7) . . . . ?
O3 W O1 C1 -26(2) . . . . ?
O2 W O1 C1 10.2(7) . . . . ?
Cl1 W O1 C1 97.0(7) . . . . ?
Cl2 W O1 C1 -81.0(7) . . . . ?
O4 W O2 C2 -3.0(18) . . . . ?
O3 W O2 C2 -171.3(8) . . . . ?
O1 W O2 C2 14.3(8) . . . . ?
Cl1 W O2 C2 -79.2(8) . . . . ?
Cl2 W O2 C2 103.2(8) . . . . ?
O4 W O3 C3 96.9(16) . . . . ?
O2 W O3 C3 -85.6(16) . . . . ?
O1 W O3 C3 -50(3) . . . . ?
Cl1 W O3 C3 -173.1(16) . . . . ?
Cl2 W O3 C3 5.1(16) . . . . ?
O3 W O4 C11 144(2) . . . . ?
O2 W O4 C11 -24(3) . . . . ?
O1 W O4 C11 -41(2) . . . . ?
Cl1 W O4 C11 52(2) . . . . ?
Cl2 W O4 C11 -130(2) . . . . ?
W O1 C1 C2 -28.9(11) . . . . ?
W O2 C2 C1 -32.0(12) . . . . ?
O1 C1 C2 O2 34.9(12) . . . . ?
W O3 C3 C8 -76.1(18) . . . . ?
W O3 C3 C4 104.8(15) . . . . ?
O3 C3 C4 C5 -179.4(7) . . . . ?
C8 C3 C4 C5 1.6(12) . . . . ?
O3 C3 C4 C9 -0.8(12) . . . . ?
C8 C3 C4 C9 -179.8(8) . . . . ?
C3 C4 C5 C6 -0.5(13) . . . . ?
C9 C4 C5 C6 -179.0(9) . . . . ?
C4 C5 C6 C7 0.2(15) . . . . ?
C5 C6 C7 C8 -1.0(15) . . . . ?
O3 C3 C8 C7 178.6(8) . . . . ?
C4 C3 C8 C7 -2.4(13) . . . . ?
O3 C3 C8 C10 0.0(13) . . . . ?
C4 C3 C8 C10 179.0(8) . . . . ?
C6 C7 C8 C3 2.1(14) . . . . ?
C6 C7 C8 C10 -179.3(9) . . . . ?
W O4 C11 C12 -101(2) . . . . ?
W O4 C11 C16 80(3) . . . . ?
O4 C11 C12 C13 179.1(9) . . . . ?
C16 C11 C12 C13 -2.2(14) . . . . ?
O4 C11 C12 C17 0.0(14) . . . . ?
C16 C11 C12 C17 178.7(9) . . . . ?
C11 C12 C13 C14 0.3(16) . . . . ?
C17 C12 C13 C14 179.4(11) . . . . ?
C12 C13 C14 C15 1.6(18) . . . . ?
C13 C14 C15 C16 -1.8(18) . . . . ?
C14 C15 C16 C11 0.1(16) . . . . ?
C14 C15 C16 C18 179.1(11) . . . . ?
O4 C11 C16 C15 -179.3(8) . . . . ?
C12 C11 C16 C15 2.0(14) . . . . ?
O4 C11 C16 C18 1.7(14) . . . . ?
C12 C11 C16 C18 -177.1(9) . . . . ?

loop_
_cod_related_entry_id
_cod_related_entry_database
_cod_related_entry_code
1 ChemSpider 30661104
